data_7247219
loop_
_publ_author_name
'Pagliari, Anderson B.'
'Rosa, J\'essica M. L.'
'de Lima, Priscila S. V.'
'Zimmer, Ge\'orgia C.'
'da Silva, Maria E. C.'
'de Oliveira, \'Erica G.'
'Bonacorso, Helio G.'
'Zanatta, Nilo'
'Martins, Marcos A. P.'

_publ_section_title
;
 Polymorphism in N-(5-methylisoxazol-3-yl)malonamide: understanding the
 supramolecular structure and the crystallization mechanism
;
_journal_issue 36
_journal_name_full CrystEngComm
_journal_page_first 5118
_journal_page_last 5132
_journal_paper_doi 10.1039/D3CE00643C
_journal_volume 25
_journal_year 2023
_chemical_formula_moiety 'C11 H12 N4 O4'
_chemical_formula_sum 'C11 H12 N4 O4'
_chemical_formula_weight 264.25
_chemical_melting_point ?
_chemical_name_common N1,N3-bis(5-methylisoxazol-3-yl)malonamide
_chemical_name_systematic N1,N3-bis(5-methylisoxazol-3-yl)malonamide
_space_group_crystal_system triclinic
_space_group_IT_number 2
_space_group_name_Hall '-P 1'
_space_group_name_H-M_alt 'P -1'
_atom_sites_solution_hydrogens mixed
_atom_sites_solution_primary direct
_atom_sites_solution_secondary difmap
_audit_creation_method SHELXL-2018/3
_audit_update_record
;
2022-12-16 deposited with the CCDC.	2023-08-16 downloaded from the CCDC.
;
_cell_angle_alpha 88.350(2)
_cell_angle_beta 82.4910(10)
_cell_angle_gamma 88.948(2)
_cell_formula_units_Z 2
_cell_length_a 4.9247(2)
_cell_length_b 9.8219(5)
_cell_length_c 12.0712(6)
_cell_measurement_reflns_used 9958
_cell_measurement_temperature 100(2)
_cell_measurement_theta_max 27.15
_cell_measurement_theta_min 2.65
_cell_volume 578.57(5)
_computing_cell_refinement 'BRUKER SAINT'
_computing_data_collection 'BRUKER APEX-III'
_computing_data_reduction 'BRUKER SOFTWARE'
_computing_molecular_graphics 'ORTEP-3 for Windows (Farrugia, 2012)'
_computing_publication_material 'WinGX publication routines (Farrugia, 2012)'
_computing_structure_refinement 'SHELXL-2018/3 (Sheldrick, 2018)'
_computing_structure_solution 'SHELXT 2014/5 (Sheldrick, 2014)'
_diffrn_ambient_temperature 100(2)
_diffrn_detector_area_resol_mean 10.4167
_diffrn_measured_fraction_theta_full 0.984
_diffrn_measured_fraction_theta_max 0.985
_diffrn_measurement_device_type 'Bruker D8 Venture Photon 100 diffractometer'
_diffrn_measurement_method '\f and \w scans'
_diffrn_radiation_type MoK\a
_diffrn_radiation_wavelength 0.71073
_diffrn_reflns_av_R_equivalents 0.0233
_diffrn_reflns_av_unetI/netI 0.0161
_diffrn_reflns_Laue_measured_fraction_full 0.984
_diffrn_reflns_Laue_measured_fraction_max 0.985
_diffrn_reflns_limit_h_max 6
_diffrn_reflns_limit_h_min -6
_diffrn_reflns_limit_k_max 12
_diffrn_reflns_limit_k_min -12
_diffrn_reflns_limit_l_max 15
_diffrn_reflns_limit_l_min -15
_diffrn_reflns_number 14771
_diffrn_reflns_point_group_measured_fraction_full 0.984
_diffrn_reflns_point_group_measured_fraction_max 0.985
_diffrn_reflns_theta_full 25.242
_diffrn_reflns_theta_max 27.155
_diffrn_reflns_theta_min 2.649
_diffrn_source 'fine-focus sealed tube'
_exptl_absorpt_coefficient_mu 0.118
_exptl_absorpt_correction_T_max 0.7455
_exptl_absorpt_correction_T_min 0.6977
_exptl_absorpt_correction_type multi-scan
_exptl_absorpt_process_details
;
SADABS-2016/2 - Bruker AXS area detector scaling and absorption
correction. Reference: Krause, L., Herbst-Irmer, R., Sheldrick G.M. &
Stalke D., J. Appl. Cryst. 48 (2015) 3-10.
;
_exptl_crystal_colour colourless
_exptl_crystal_density_diffrn 1.517
_exptl_crystal_density_meas ?
_exptl_crystal_density_method 'not measured'
_exptl_crystal_description block
_exptl_crystal_F_000 276
_exptl_crystal_recrystallization_method 'Re-crystallisation from solvent: pyridine'
_exptl_crystal_size_max 0.469
_exptl_crystal_size_mid 0.317
_exptl_crystal_size_min 0.202
_exptl_transmission_factor_max none
_exptl_transmission_factor_min none
_refine_diff_density_max 0.348
_refine_diff_density_min -0.228
_refine_diff_density_rms 0.046
_refine_ls_extinction_method none
_refine_ls_goodness_of_fit_ref 1.062
_refine_ls_hydrogen_treatment mixed
_refine_ls_matrix_type full
_refine_ls_number_parameters 182
_refine_ls_number_reflns 2537
_refine_ls_number_restraints 0
_refine_ls_restrained_S_all 1.062
_refine_ls_R_factor_all 0.0377
_refine_ls_R_factor_gt 0.0355
_refine_ls_shift/su_max 0.000
_refine_ls_shift/su_mean 0.000
_refine_ls_structure_factor_coef Fsqd
_refine_ls_weighting_details 'w=1/[\s^2^(Fo^2^)+(0.0321P)^2^+0.4334P] where P=(Fo^2^+2Fc^2^)/3'
_refine_ls_weighting_scheme calc
_refine_ls_wR_factor_gt 0.0870
_refine_ls_wR_factor_ref 0.0885
_reflns_Friedel_coverage 0.000
_reflns_number_gt 2400
_reflns_number_total 2537
_reflns_threshold_expression 'I > 2\s(I)'
_cod_data_source_file d3ce00643c2.cif
_cod_data_source_block form1I
_cod_depositor_comments
;
The following automatic conversions were performed:

data item '_chemical_melting_point' value 'none' was changed to '?'
-- the value is undefined or not given.

data item '_exptl_crystal_density_meas' value 'none' was changed to
'?' -- the value is perceived as not measured.

Automatic conversion script
Id: cif_fix_values 8170 2020-07-09 18:12:32Z antanas 

 Adding full bibliography for 7247216--7247219.cif.
;
_cod_database_code 7247219
_shelx_shelxl_version_number 2018/3
_shelx_space_group_comment
;
The symmetry employed for this shelxl refinement is uniquely defined
by the following loop, which should always be used as a source of
symmetry information in preference to the above space-group names.
They are only intended as comments.
;
_shelx_estimated_absorpt_t_min 0.946
_shelx_estimated_absorpt_t_max 0.977
_exptl_absorpt_special_details none

loop_
_space_group_symop_operation_xyz
'x, y, z'
'-x, -y, -z'

loop_
_atom_site_label
_atom_site_type_symbol
_atom_site_fract_x
_atom_site_fract_y
_atom_site_fract_z
_atom_site_U_iso_or_equiv
_atom_site_adp_type
_atom_site_occupancy
_atom_site_site_symmetry_order
_atom_site_calc_flag
_atom_site_refinement_flags_posn
_atom_site_refinement_flags_adp
_atom_site_refinement_flags_occupancy
_atom_site_disorder_assembly
_atom_site_disorder_group
O8' O 0.48591(18) 0.65864(9) 0.50484(7) 0.0143(2) Uani 1 1 d . . . . .
O1' O 0.69237(18) 1.07832(9) 0.29289(7) 0.0143(2) Uani 1 1 d . . . . .
O8 O 0.65198(19) 0.61362(9) 0.82911(8) 0.0172(2) Uani 1 1 d . . . . .
O1 O -0.07867(18) 0.28943(9) 0.81807(7) 0.0147(2) Uani 1 1 d . . . . .
N6 N 0.4474(2) 0.49953(11) 0.70148(9) 0.0131(2) Uani 1 1 d . . . . .
N6' N 0.7771(2) 0.83617(10) 0.50200(9) 0.0120(2) Uani 1 1 d . . . . .
N2 N 0.0726(2) 0.36046(11) 0.72778(9) 0.0136(2) Uani 1 1 d . . . . .
C51 C -0.1030(3) 0.24741(14) 1.01698(11) 0.0181(3) Uani 1 1 d . . . . .
H51C H -0.023234 0.280983 1.081062 0.027 Uiso 1 1 calc R U . . .
H51A H -0.073010 0.148701 1.012440 0.027 Uiso 1 1 calc R U . . .
H51B H -0.300099 0.267788 1.026239 0.027 Uiso 1 1 calc R U . . .
C5 C 0.0291(3) 0.31511(13) 0.91287(10) 0.0138(2) Uani 1 1 d . . . . .
C4 C 0.2437(2) 0.39939(12) 0.89029(10) 0.0136(2) Uani 1 1 d . . . . .
H4 H 0.356009 0.434225 0.940831 0.016 Uiso 1 1 calc R U . . .
C3 C 0.2617(2) 0.42362(12) 0.77320(10) 0.0116(2) Uani 1 1 d . . . . .
C7 C 0.6308(2) 0.58812(12) 0.73254(10) 0.0124(2) Uani 1 1 d . . . . .
C9 C 0.8173(2) 0.65214(13) 0.63528(10) 0.0142(3) Uani 1 1 d . . . . .
H9B H 0.925191 0.723741 0.664664 0.017 Uiso 1 1 calc R U . . .
H9A H 0.947970 0.581434 0.603239 0.017 Uiso 1 1 calc R U . . .
C7' C 0.6733(2) 0.71486(12) 0.54180(10) 0.0114(2) Uani 1 1 d . . . . .
C3' C 0.6935(2) 0.90971(12) 0.41214(10) 0.0110(2) Uani 1 1 d . . . . .
C4' C 0.4923(2) 0.88044(12) 0.34238(10) 0.0124(2) Uani 1 1 d . . . . .
H4' H 0.377110 0.803463 0.345913 0.015 Uiso 1 1 calc R U . . .
C5' C 0.5035(2) 0.98804(12) 0.26983(10) 0.0127(2) Uani 1 1 d . . . . .
C51' C 0.3582(3) 1.02417(13) 0.17264(11) 0.0171(3) Uani 1 1 d . . . . .
H51D H 0.473880 0.999909 0.103472 0.026 Uiso 1 1 calc R U . . .
H51F H 0.318543 1.122296 0.171370 0.026 Uiso 1 1 calc R U . . .
H51E H 0.186286 0.974164 0.178860 0.026 Uiso 1 1 calc R U . . .
N2' N 0.8136(2) 1.02636(11) 0.38523(9) 0.0138(2) Uani 1 1 d . . . . .
H6 H 0.446(4) 0.4880(18) 0.6306(16) 0.025(4) Uiso 1 1 d . . . . .
H6' H 0.904(4) 0.8734(18) 0.5352(15) 0.024(4) Uiso 1 1 d . . . . .

loop_
_atom_site_aniso_label
_atom_site_aniso_U_11
_atom_site_aniso_U_22
_atom_site_aniso_U_33
_atom_site_aniso_U_23
_atom_site_aniso_U_13
_atom_site_aniso_U_12
O8' 0.0160(4) 0.0139(4) 0.0140(4) 0.0015(3) -0.0051(3) -0.0049(3)
O1' 0.0150(4) 0.0145(4) 0.0143(4) 0.0045(3) -0.0062(3) -0.0040(3)
O8 0.0196(5) 0.0184(5) 0.0143(4) -0.0006(3) -0.0038(3) -0.0055(4)
O1 0.0135(4) 0.0163(4) 0.0146(4) 0.0026(3) -0.0027(3) -0.0048(3)
N6 0.0134(5) 0.0158(5) 0.0105(5) 0.0017(4) -0.0026(4) -0.0044(4)
N6' 0.0121(5) 0.0121(5) 0.0125(5) 0.0018(4) -0.0050(4) -0.0028(4)
N2 0.0127(5) 0.0146(5) 0.0134(5) 0.0026(4) -0.0014(4) -0.0035(4)
C51 0.0182(6) 0.0193(6) 0.0168(6) 0.0050(5) -0.0023(5) -0.0047(5)
C5 0.0140(6) 0.0133(6) 0.0144(6) 0.0007(4) -0.0037(4) 0.0004(4)
C4 0.0137(6) 0.0142(6) 0.0134(6) 0.0011(4) -0.0033(4) -0.0014(4)
C3 0.0106(5) 0.0101(5) 0.0142(6) 0.0004(4) -0.0026(4) 0.0003(4)
C7 0.0110(5) 0.0111(5) 0.0153(6) 0.0021(4) -0.0028(4) 0.0007(4)
C9 0.0116(5) 0.0153(6) 0.0160(6) 0.0048(5) -0.0042(4) -0.0026(4)
C7' 0.0112(5) 0.0113(5) 0.0114(5) 0.0000(4) -0.0005(4) -0.0002(4)
C3' 0.0101(5) 0.0111(5) 0.0116(5) -0.0002(4) -0.0009(4) -0.0002(4)
C4' 0.0116(5) 0.0127(6) 0.0133(6) -0.0005(4) -0.0031(4) -0.0013(4)
C5' 0.0115(5) 0.0135(6) 0.0135(6) -0.0013(4) -0.0022(4) -0.0015(4)
C51' 0.0191(6) 0.0179(6) 0.0155(6) 0.0030(5) -0.0070(5) -0.0031(5)
N2' 0.0143(5) 0.0153(5) 0.0127(5) 0.0038(4) -0.0061(4) -0.0024(4)

loop_
_atom_type_symbol
_atom_type_description
_atom_type_scat_dispersion_real
_atom_type_scat_dispersion_imag
_atom_type_scat_source
C C 0.0033 0.0016 'International Tables Vol C Tables 4.2.6.8 and 6.1.1.4'
H H 0.0000 0.0000 'International Tables Vol C Tables 4.2.6.8 and 6.1.1.4'
N N 0.0061 0.0033 'International Tables Vol C Tables 4.2.6.8 and 6.1.1.4'
O O 0.0106 0.0060 'International Tables Vol C Tables 4.2.6.8 and 6.1.1.4'

loop_
_geom_angle_atom_site_label_1
_geom_angle_atom_site_label_2
_geom_angle_atom_site_label_3
_geom_angle
_geom_angle_site_symmetry_1
_geom_angle_site_symmetry_3
_geom_angle_publ_flag
C5' O1' N2' 108.13(9) . . ?
C5 O1 N2 108.75(9) . . ?
C7 N6 C3 125.91(11) . . ?
C7 N6 H6 117.8(12) . . ?
C3 N6 H6 116.2(12) . . ?
C7' N6' C3' 124.85(10) . . ?
C7' N6' H6' 119.0(12) . . ?
C3' N6' H6' 116.1(12) . . ?
C3 N2 O1 104.42(9) . . ?
C5 C51 H51C 109.5 . . ?
C5 C51 H51A 109.5 . . ?
H51C C51 H51A 109.5 . . ?
C5 C51 H51B 109.5 . . ?
H51C C51 H51B 109.5 . . ?
H51A C51 H51B 109.5 . . ?
C4 C5 O1 110.33(11) . . ?
C4 C5 C51 133.27(12) . . ?
O1 C5 C51 116.39(11) . . ?
C5 C4 C3 103.55(11) . . ?
C5 C4 H4 128.2 . . ?
C3 C4 H4 128.2 . . ?
N2 C3 N6 116.72(11) . . ?
N2 C3 C4 112.94(11) . . ?
N6 C3 C4 130.32(11) . . ?
O8 C7 N6 124.16(11) . . ?
O8 C7 C9 121.72(11) . . ?
N6 C7 C9 114.11(11) . . ?
C7' C9 C7 115.52(10) . . ?
C7' C9 H9B 108.4 . . ?
C7 C9 H9B 108.4 . . ?
C7' C9 H9A 108.4 . . ?
C7 C9 H9A 108.4 . . ?
H9B C9 H9A 107.5 . . ?
O8' C7' N6' 123.70(11) . . ?
O8' C7' C9 122.62(11) . . ?
N6' C7' C9 113.66(10) . . ?
N2' C3' N6' 116.99(11) . . ?
N2' C3' C4' 112.53(11) . . ?
N6' C3' C4' 130.48(11) . . ?
C5' C4' C3' 103.52(11) . . ?
C5' C4' H4' 128.2 . . ?
C3' C4' H4' 128.2 . . ?
C4' C5' O1' 110.64(10) . . ?
C4' C5' C51' 133.47(11) . . ?
O1' C5' C51' 115.88(11) . . ?
C5' C51' H51D 109.5 . . ?
C5' C51' H51F 109.5 . . ?
H51D C51' H51F 109.5 . . ?
C5' C51' H51E 109.5 . . ?
H51D C51' H51E 109.5 . . ?
H51F C51' H51E 109.5 . . ?
C3' N2' O1' 105.18(9) . . ?

loop_
_geom_bond_atom_site_label_1
_geom_bond_atom_site_label_2
_geom_bond_distance
_geom_bond_site_symmetry_2
_geom_bond_publ_flag
O8' C7' 1.2233(15) . ?
O1' C5' 1.3568(14) . ?
O1' N2' 1.4103(13) . ?
O8 C7 1.2174(15) . ?
O1 C5 1.3546(15) . ?
O1 N2 1.4116(13) . ?
N6 C7 1.3600(16) . ?
N6 C3 1.3866(16) . ?
N6 H6 0.867(19) . ?
N6' C7' 1.3553(16) . ?
N6' C3' 1.3887(15) . ?
N6' H6' 0.877(19) . ?
N2 C3 1.3142(16) . ?
C51 C5 1.4828(17) . ?
C51 H51C 0.9800 . ?
C51 H51A 0.9800 . ?
C51 H51B 0.9800 . ?
C5 C4 1.3492(17) . ?
C4 C3 1.4181(17) . ?
C4 H4 0.9500 . ?
C7 C9 1.5212(17) . ?
C9 C7' 1.5192(16) . ?
C9 H9B 0.9900 . ?
C9 H9A 0.9900 . ?
C3' N2' 1.3120(16) . ?
C3' C4' 1.4199(16) . ?
C4' C5' 1.3503(17) . ?
C4' H4' 0.9500 . ?
C5' C51' 1.4834(17) . ?
C51' H51D 0.9800 . ?
C51' H51F 0.9800 . ?
C51' H51E 0.9800 . ?

loop_
_geom_torsion_atom_site_label_1
_geom_torsion_atom_site_label_2
_geom_torsion_atom_site_label_3
_geom_torsion_atom_site_label_4
_geom_torsion
_geom_torsion_site_symmetry_1
_geom_torsion_site_symmetry_2
_geom_torsion_site_symmetry_3
_geom_torsion_site_symmetry_4
_geom_torsion_publ_flag
C5 O1 N2 C3 0.30(12) . . . . ?
N2 O1 C5 C4 0.01(14) . . . . ?
N2 O1 C5 C51 -179.43(10) . . . . ?
O1 C5 C4 C3 -0.29(14) . . . . ?
C51 C5 C4 C3 179.02(13) . . . . ?
O1 N2 C3 N6 178.23(10) . . . . ?
O1 N2 C3 C4 -0.50(13) . . . . ?
C7 N6 C3 N2 169.45(11) . . . . ?
C7 N6 C3 C4 -12.1(2) . . . . ?
C5 C4 C3 N2 0.51(14) . . . . ?
C5 C4 C3 N6 -178.00(12) . . . . ?
C3 N6 C7 O8 -1.2(2) . . . . ?
C3 N6 C7 C9 177.39(11) . . . . ?
O8 C7 C9 C7' -130.86(12) . . . . ?
N6 C7 C9 C7' 50.54(15) . . . . ?
C3' N6' C7' O8' -2.66(19) . . . . ?
C3' N6' C7' C9 175.68(11) . . . . ?
C7 C9 C7' O8' -43.60(16) . . . . ?
C7 C9 C7' N6' 138.04(11) . . . . ?
C7' N6' C3' N2' 179.27(11) . . . . ?
C7' N6' C3' C4' -0.1(2) . . . . ?
N2' C3' C4' C5' 0.94(14) . . . . ?
N6' C3' C4' C5' -179.65(12) . . . . ?
C3' C4' C5' O1' -0.87(13) . . . . ?
C3' C4' C5' C51' 178.07(13) . . . . ?
N2' O1' C5' C4' 0.54(13) . . . . ?
N2' O1' C5' C51' -178.60(10) . . . . ?
N6' C3' N2' O1' 179.88(9) . . . . ?
C4' C3' N2' O1' -0.63(13) . . . . ?
C5' O1' N2' C3' 0.06(12) . . . . ?
